data_4030838
loop_
_publ_author_name
'F\"assler, J\"urg'
'McCubbin, J. Adam'
'Roglans, Anna'
'Kimachi, Tetsutaro'
'Hollett, Joshua W.'
'Kunz, Roland W.'
'Tinkl, Michael'
'Zhang, Yousheng'
'Wang, Ruiyao'
'Campbell, Michael'
'Snieckus, Victor'

_publ_section_title
;
 Highly Enantioselective (-)-Sparteine-Mediated Lateral
 Metalation-Functionalization of Remote Silyl Protected ortho-Ethyl
 N,N-Dialkyl Aryl O-Carbamates.
;
_journal_issue 7
_journal_name_full 'The Journal of organic chemistry'
_journal_page_first 3368
_journal_paper_doi 10.1021/jo502561m
_journal_volume 80
_journal_year 2015
_chemical_formula_sum 'C25 H38 O4 S Si'
_chemical_formula_weight 462.70
_chemical_name_systematic
; 
 ? 
;
_space_group_IT_number 4
_symmetry_cell_setting monoclinic
_symmetry_space_group_name_Hall 'P 2yb'
_symmetry_space_group_name_H-M 'P 1 21 1'
_atom_sites_solution_hydrogens geom
_atom_sites_solution_primary direct
_atom_sites_solution_secondary difmap
_audit_creation_method SHELXL-97
_cell_angle_alpha 90.00
_cell_angle_beta 92.732(4)
_cell_angle_gamma 90.00
_cell_formula_units_Z 4
_cell_length_a 6.4850(12)
_cell_length_b 11.608(2)
_cell_length_c 35.604(7)
_cell_measurement_temperature 296(2)
_cell_volume 2677.1(9)
_computing_cell_refinement 'Bruker SMART'
_computing_data_collection 'Bruker SMART'
_computing_data_reduction 'Bruker SHELXTL'
_computing_molecular_graphics 'Bruker SHELXTL'
_computing_publication_material 'Bruker SHELXTL'
_computing_structure_refinement 'SHELXL-97 (Sheldrick, 1997)'
_computing_structure_solution 'SHELXS-97 (Sheldrick, 1990)'
_diffrn_ambient_temperature 296(2)
_diffrn_measured_fraction_theta_full 0.961
_diffrn_measured_fraction_theta_max 0.961
_diffrn_measurement_device_type 'CCD area detector'
_diffrn_measurement_method 'phi and omega scans'
_diffrn_radiation_monochromator graphite
_diffrn_radiation_source 'fine-focus sealed tube'
_diffrn_radiation_type MoK\a
_diffrn_radiation_wavelength 0.71073
_diffrn_reflns_av_R_equivalents 0.1656
_diffrn_reflns_av_sigmaI/netI 1.0679
_diffrn_reflns_limit_h_max 8
_diffrn_reflns_limit_h_min -7
_diffrn_reflns_limit_k_max 15
_diffrn_reflns_limit_k_min -14
_diffrn_reflns_limit_l_max 47
_diffrn_reflns_limit_l_min -46
_diffrn_reflns_number 19877
_diffrn_reflns_theta_full 28.34
_diffrn_reflns_theta_max 28.34
_diffrn_reflns_theta_min 1.72
_exptl_absorpt_coefficient_mu 0.192
_exptl_absorpt_correction_T_max 1.0000
_exptl_absorpt_correction_T_min 0.8002
_exptl_absorpt_correction_type 'Empirical(Bruker SADABS)'
_exptl_crystal_colour Colorless
_exptl_crystal_density_diffrn 1.148
_exptl_crystal_density_method 'not measured'
_exptl_crystal_description Block
_exptl_crystal_F_000 1000
_exptl_crystal_size_max 0.4
_exptl_crystal_size_mid 0.3
_exptl_crystal_size_min 0.2
_refine_diff_density_max 0.698
_refine_diff_density_min -0.759
_refine_diff_density_rms 0.060
_refine_ls_abs_structure_details 'Flack H D (1983), Acta Cryst. A39, 876-881'
_refine_ls_abs_structure_Flack 0.05(18)
_refine_ls_extinction_method none
_refine_ls_goodness_of_fit_ref 0.670
_refine_ls_hydrogen_treatment mixed
_refine_ls_matrix_type full
_refine_ls_number_parameters 554
_refine_ls_number_reflns 11856
_refine_ls_number_restraints 1
_refine_ls_restrained_S_all 0.670
_refine_ls_R_factor_all 0.4334
_refine_ls_R_factor_gt 0.0868
_refine_ls_shift/su_max 0.000
_refine_ls_shift/su_mean 0.000
_refine_ls_structure_factor_coef Fsqd
_refine_ls_weighting_details 'calc w=1/[\s^2^(Fo^2^)+(0.0417P)^2^+0.0000P] where P=(Fo^2^+2Fc^2^)/3'
_refine_ls_weighting_scheme calc
_refine_ls_wR_factor_gt 0.1273
_refine_ls_wR_factor_ref 0.1846
_reflns_number_gt 1831
_reflns_number_total 11856
_reflns_threshold_expression >2sigma(I)
_cod_data_source_file jo502561m_si_002.cif
_cod_data_source_block 016w
_cod_depositor_comments
;
The following automatic conversions were performed:

'_symmetry_cell_setting' value 'Monoclinic' changed to 'monoclinic'
according to
/usr/data/users/saulius/crontab/automatic-downloads/rss-feeds/ACS/lib/dictionaries/cif_core.dic
dictionary named 'cif_core.dic' version 2.4.2 from 2011-04-26.

Automatic conversion script
Id: cif_fix_values 3105 2015-03-04 15:46:00Z robertas 

 Adding full bibliography for 4030837--4030839.cif.
;
_cod_original_cell_volume 2677.3(9)
_cod_original_sg_symbol_H-M P2(1)
_cod_database_code 4030838

loop_
_symmetry_equiv_pos_as_xyz
'x, y, z'
'-x, y+1/2, -z'

loop_
_atom_site_label
_atom_site_type_symbol
_atom_site_fract_x
_atom_site_fract_y
_atom_site_fract_z
_atom_site_U_iso_or_equiv
_atom_site_adp_type
_atom_site_occupancy
_atom_site_symmetry_multiplicity
_atom_site_calc_flag
_atom_site_refinement_flags
O1 O 0.9531(12) 0.7403(8) 0.5134(2) 0.073(3) Uani 1 1 d .
O2 O 0.9658(13) 0.8435(10) 0.4598(2) 0.105(4) Uani 1 1 d .
O3 O 0.7891(11) 0.6942(8) 0.57965(19) 0.079(3) Uani 1 1 d .
O4 O 1.0872(9) 0.6436(7) 0.6074(3) 0.066(3) Uani 1 1 d .
O5 O 0.3557(11) 0.0495(7) 0.9456(3) 0.067(3) Uani 1 1 d .
O6 O 0.3617(14) -0.0253(11) 1.0025(3) 0.149(6) Uani 1 1 d .
O7 O 0.4871(11) 0.1731(7) 0.8872(2) 0.079(3) Uani 1 1 d .
O8 O 0.1832(11) 0.2553(7) 0.8766(3) 0.058(3) Uani 1 1 d .
C1 C 1.3328(18) 0.9597(9) 0.4921(3) 0.081(5) Uani 1 1 d .
H1A H 1.2378 1.0229 0.4932 0.122 Uiso 1 1 calc R
H1B H 1.3638 0.9457 0.4664 0.122 Uiso 1 1 calc R
H1C H 1.4576 0.9781 0.5064 0.122 Uiso 1 1 calc R
C2 C 1.2388(17) 0.8553(12) 0.5079(4) 0.060(4) Uani 1 1 d .
C3 C 1.1775(16) 0.8581(10) 0.5493(3) 0.037(3) Uani 1 1 d .
C4 C 1.0922(17) 0.7330(12) 0.5469(3) 0.051(4) Uani 1 1 d .
C5 C 1.3592(15) 0.8728(10) 0.5779(3) 0.091(5) Uani 1 1 d .
H5A H 1.4030 0.9518 0.5783 0.136 Uiso 1 1 calc R
H5B H 1.4714 0.8245 0.5710 0.136 Uiso 1 1 calc R
H5C H 1.3172 0.8512 0.6024 0.136 Uiso 1 1 calc R
C6 C 1.0143(17) 0.9484(9) 0.5572(3) 0.080(4) Uani 1 1 d .
H6A H 1.0773 1.0232 0.5586 0.120 Uiso 1 1 calc R
H6B H 0.9540 0.9312 0.5807 0.120 Uiso 1 1 calc R
H6C H 0.9088 0.9475 0.5374 0.120 Uiso 1 1 calc R
C7 C 1.0400(19) 0.8149(14) 0.4920(4) 0.067(5) Uani 1 1 d .
C8 C 1.3801(17) 0.7422(11) 0.5084(3) 0.078(5) Uani 1 1 d .
H8A H 1.3846 0.7084 0.4835 0.093 Uiso 1 1 calc R
H8B H 1.5196 0.7589 0.5179 0.093 Uiso 1 1 calc R
C9 C 1.2701(15) 0.6647(9) 0.5348(3) 0.061(4) Uani 1 1 d .
H9A H 1.2235 0.5948 0.5221 0.073 Uiso 1 1 calc R
H9B H 1.3604 0.6439 0.5563 0.073 Uiso 1 1 calc R
C10 C 0.9675(18) 0.6924(11) 0.5767(3) 0.049(4) Uani 1 1 d .
C11 C 1.0046(18) 0.5950(12) 0.6380(4) 0.045(4) Uani 1 1 d .
C12 C 0.858(2) 0.5037(12) 0.6306(4) 0.077(5) Uani 1 1 d .
H12A H 0.8104 0.4862 0.6062 0.093 Uiso 1 1 calc R
C13 C 0.7912(19) 0.4437(12) 0.6607(4) 0.071(5) Uani 1 1 d .
C14 C 0.8513(18) 0.4788(11) 0.6973(4) 0.082(5) Uani 1 1 d .
H14A H 0.8046 0.4391 0.7180 0.098 Uiso 1 1 calc R
C15 C 0.9851(16) 0.5764(11) 0.7027(3) 0.057(4) Uani 1 1 d .
H15A H 1.0222 0.6019 0.7268 0.068 Uiso 1 1 calc R
C16 C 1.0567(16) 0.6309(11) 0.6725(4) 0.044(3) Uani 1 1 d .
C17 C 1.2017(17) 0.7301(11) 0.6761(3) 0.061(4) Uani 1 1 d .
H17A H 1.1806 0.7763 0.6532 0.073 Uiso 1 1 calc R
C18 C 0.939(2) 0.8547(14) 0.7194(4) 0.150(7) Uani 1 1 d .
H18A H 0.9394 0.8985 0.7423 0.225 Uiso 1 1 calc R
H18B H 0.8568 0.7868 0.7219 0.225 Uiso 1 1 calc R
H18C H 0.8831 0.9007 0.6990 0.225 Uiso 1 1 calc R
C19 C 1.415(2) 0.6996(16) 0.6789(4) 0.193(9) Uiso 1 1 d .
H19A H 1.4487 0.6554 0.6572 0.289 Uiso 1 1 calc R
H19B H 1.4428 0.6547 0.7012 0.289 Uiso 1 1 calc R
H19C H 1.4976 0.7683 0.6801 0.289 Uiso 1 1 calc R
C20 C 0.4492(18) 0.3518(13) 0.6089(3) 0.133(6) Uani 1 1 d .
H20A H 0.3471 0.2927 0.6046 0.199 Uiso 1 1 calc R
H20B H 0.5446 0.3502 0.5891 0.199 Uiso 1 1 calc R
H20C H 0.3827 0.4256 0.6093 0.199 Uiso 1 1 calc R
C21 C 0.3989(16) 0.3383(12) 0.6932(3) 0.119(6) Uani 1 1 d .
H21A H 0.2944 0.2800 0.6902 0.179 Uiso 1 1 calc R
H21B H 0.3353 0.4129 0.6929 0.179 Uiso 1 1 calc R
H21C H 0.4745 0.3273 0.7168 0.179 Uiso 1 1 calc R
C22 C 0.724(2) 0.1968(13) 0.6565(5) 0.094(5) Uani 1 1 d .
C23 C 0.543(2) 0.0899(13) 0.6494(4) 0.188(9) Uani 1 1 d .
H23A H 0.6103 0.0162 0.6506 0.281 Uiso 1 1 calc R
H23B H 0.4741 0.0994 0.6252 0.281 Uiso 1 1 calc R
H23C H 0.4441 0.0943 0.6686 0.281 Uiso 1 1 calc R
C24 C 0.819(2) 0.1688(13) 0.6912(4) 0.148(7) Uani 1 1 d .
H24A H 0.8857 0.0953 0.6895 0.222 Uiso 1 1 calc R
H24B H 0.7172 0.1653 0.7099 0.222 Uiso 1 1 calc R
H24C H 0.9198 0.2265 0.6982 0.222 Uiso 1 1 calc R
C25 C 0.881(2) 0.1830(14) 0.6265(5) 0.173(8) Uani 1 1 d .
H25A H 0.9479 0.1097 0.6294 0.259 Uiso 1 1 calc R
H25B H 0.9817 0.2434 0.6291 0.259 Uiso 1 1 calc R
H25C H 0.8121 0.1873 0.6021 0.259 Uiso 1 1 calc R
C26 C -0.0198(15) 0.1076(11) 1.0187(3) 0.075(4) Uani 1 1 d .
H26A H 0.0715 0.1537 1.0345 0.113 Uiso 1 1 calc R
H26B H -0.0372 0.0335 1.0302 0.113 Uiso 1 1 calc R
H26C H -0.1514 0.1451 1.0157 0.113 Uiso 1 1 calc R
C27 C 0.0693(18) 0.0926(12) 0.9815(4) 0.061(4) Uani 1 1 d .
C28 C 0.1238(16) 0.2003(12) 0.9564(3) 0.052(4) Uani 1 1 d .
C29 C 0.2056(16) 0.1262(10) 0.9255(3) 0.036(3) Uani 1 1 d .
C30 C 0.2823(16) 0.2732(9) 0.9751(3) 0.071(4) Uani 1 1 d .
H30A H 0.3119 0.3372 0.9592 0.106 Uiso 1 1 calc R
H30B H 0.4057 0.2289 0.9800 0.106 Uiso 1 1 calc R
H30C H 0.2330 0.3011 0.9985 0.106 Uiso 1 1 calc R
C31 C -0.0653(16) 0.2725(8) 0.9465(3) 0.074(5) Uani 1 1 d .
H31A H -0.0270 0.3368 0.9313 0.111 Uiso 1 1 calc R
H31B H -0.1233 0.3001 0.9691 0.111 Uiso 1 1 calc R
H31C H -0.1657 0.2264 0.9326 0.111 Uiso 1 1 calc R
C32 C -0.0642(15) 0.0186(9) 0.9521(3) 0.052(4) Uani 1 1 d .
H32A H -0.2085 0.0406 0.9522 0.062 Uiso 1 1 calc R
H32B H -0.0524 -0.0628 0.9580 0.062 Uiso 1 1 calc R
C33 C 0.0262(15) 0.0450(10) 0.9124(3) 0.067(4) Uani 1 1 d .
H33A H 0.0759 -0.0241 0.9005 0.080 Uiso 1 1 calc R
H33B H -0.0737 0.0835 0.8956 0.080 Uiso 1 1 calc R
C34 C 0.277(2) 0.0289(13) 0.9783(4) 0.069(5) Uani 1 1 d .
C35 C 0.306(2) 0.1818(12) 0.8929(4) 0.069(4) Uani 1 1 d .
C36 C 0.2508(18) 0.3288(12) 0.8482(3) 0.037(3) Uani 1 1 d .
C37 C 0.3790(16) 0.4128(12) 0.8571(4) 0.061(4) Uani 1 1 d .
H37A H 0.4285 0.4155 0.8820 0.074 Uiso 1 1 calc R
C38 C 0.4494(15) 0.4977(9) 0.8337(3) 0.031(3) Uani 1 1 d .
C39 C 0.3648(19) 0.4814(12) 0.7962(4) 0.072(4) Uani 1 1 d .
H39A H 0.4069 0.5305 0.7774 0.086 Uiso 1 1 calc R
C40 C 0.2236(18) 0.3960(11) 0.7867(4) 0.058(4) Uani 1 1 d .
H40A H 0.1634 0.3931 0.7625 0.069 Uiso 1 1 calc R
C41 C 0.1711(19) 0.3148(13) 0.8131(4) 0.066(5) Uani 1 1 d .
C42 C 0.0151(16) 0.2248(10) 0.7990(3) 0.055(4) Uani 1 1 d .
H42A H -0.0061 0.2358 0.7718 0.066 Uiso 1 1 calc R
C43 C -0.1938(15) 0.2348(12) 0.8158(3) 0.104(5) Uani 1 1 d .
H43A H -0.2455 0.3118 0.8123 0.155 Uiso 1 1 calc R
H43B H -0.1806 0.2179 0.8422 0.155 Uiso 1 1 calc R
H43C H -0.2879 0.1813 0.8037 0.155 Uiso 1 1 calc R
C44 C 0.3066(16) 0.0753(12) 0.7739(3) 0.102(5) Uani 1 1 d .
H44A H 0.3711 0.0009 0.7746 0.152 Uiso 1 1 calc R
H44B H 0.4076 0.1333 0.7804 0.152 Uiso 1 1 calc R
H44C H 0.2486 0.0898 0.7490 0.152 Uiso 1 1 calc R
C45 C 0.8327(14) 0.5560(10) 0.8791(3) 0.077(4) Uani 1 1 d .
H45A H 0.9311 0.6149 0.8861 0.115 Uiso 1 1 calc R
H45B H 0.9025 0.4923 0.8682 0.115 Uiso 1 1 calc R
H45C H 0.7655 0.5304 0.9011 0.115 Uiso 1 1 calc R
C46 C 0.7607(14) 0.6574(10) 0.8017(3) 0.084(5) Uani 1 1 d .
H46A H 0.8580 0.7181 0.8073 0.125 Uiso 1 1 calc R
H46B H 0.6566 0.6842 0.7837 0.125 Uiso 1 1 calc R
H46C H 0.8310 0.5926 0.7915 0.125 Uiso 1 1 calc R
C47 C 0.5150(17) 0.7338(10) 0.8661(3) 0.046(3) Uani 1 1 d .
C48 C 0.4123(15) 0.7058(11) 0.9022(4) 0.105(5) Uani 1 1 d .
H48A H 0.3483 0.7739 0.9116 0.158 Uiso 1 1 calc R
H48B H 0.5140 0.6782 0.9205 0.158 Uiso 1 1 calc R
H48C H 0.3093 0.6475 0.8975 0.158 Uiso 1 1 calc R
C49 C 0.3303(18) 0.7842(11) 0.8383(4) 0.143(7) Uani 1 1 d .
H49A H 0.2680 0.8492 0.8500 0.214 Uiso 1 1 calc R
H49B H 0.2281 0.7254 0.8336 0.214 Uiso 1 1 calc R
H49C H 0.3856 0.8077 0.8150 0.214 Uiso 1 1 calc R
C50 C 0.649(2) 0.8429(12) 0.8748(4) 0.155(7) Uani 1 1 d .
H50A H 0.5646 0.9019 0.8851 0.233 Uiso 1 1 calc R
H50B H 0.7058 0.8703 0.8521 0.233 Uiso 1 1 calc R
H50C H 0.7591 0.8236 0.8927 0.233 Uiso 1 1 calc R
S1 S 1.1875(15) 0.8159(7) 0.7106(3) 0.485(9) Uani 1 1 d .
S2 S 0.1076(6) 0.0790(3) 0.80645(12) 0.0985(15) Uani 1 1 d .
Si1 Si 0.5847(6) 0.3272(4) 0.65283(12) 0.0860(14) Uani 1 1 d .
Si2 Si 0.6396(5) 0.6142(3) 0.84490(11) 0.0583(12) Uani 1 1 d .

loop_
_atom_site_aniso_label
_atom_site_aniso_U_11
_atom_site_aniso_U_22
_atom_site_aniso_U_33
_atom_site_aniso_U_23
_atom_site_aniso_U_13
_atom_site_aniso_U_12
O1 0.066(6) 0.106(9) 0.046(6) 0.037(6) 0.002(5) -0.023(6)
O2 0.101(7) 0.154(10) 0.055(7) 0.027(8) -0.032(6) -0.017(7)
O3 0.064(5) 0.139(9) 0.033(6) 0.017(6) -0.006(5) 0.012(6)
O4 0.040(5) 0.087(7) 0.071(7) 0.006(6) 0.000(5) -0.018(5)
O5 0.063(6) 0.059(7) 0.080(7) 0.033(6) 0.025(5) 0.023(5)
O6 0.076(7) 0.236(15) 0.134(11) 0.112(11) 0.006(7) 0.047(8)
O7 0.050(5) 0.077(7) 0.112(8) 0.040(6) 0.030(5) -0.002(5)
O8 0.054(6) 0.041(6) 0.080(8) 0.009(6) 0.010(5) -0.007(5)
C1 0.114(11) 0.028(9) 0.102(12) 0.022(9) 0.002(9) 0.023(8)
C2 0.039(8) 0.053(11) 0.087(13) 0.017(10) -0.011(8) 0.003(8)
C3 0.037(7) 0.035(9) 0.041(9) -0.005(8) 0.008(7) 0.007(7)
C4 0.046(8) 0.068(11) 0.036(9) 0.004(8) -0.015(7) -0.023(8)
C5 0.069(9) 0.116(14) 0.086(11) 0.015(10) -0.013(8) -0.032(9)
C6 0.124(12) 0.051(10) 0.066(11) -0.009(9) 0.013(9) 0.034(10)
C7 0.055(10) 0.087(13) 0.059(13) -0.035(11) -0.004(9) -0.002(9)
C8 0.083(9) 0.085(12) 0.069(10) 0.058(10) 0.041(8) 0.023(9)
C9 0.049(7) 0.055(10) 0.081(11) 0.014(9) 0.032(7) 0.029(7)
C10 0.039(7) 0.076(11) 0.029(9) 0.026(8) -0.018(7) -0.009(8)
C11 0.065(9) 0.056(11) 0.014(8) 0.018(8) 0.009(8) -0.007(8)
C12 0.095(11) 0.080(13) 0.061(11) 0.033(10) 0.049(9) 0.016(9)
C13 0.114(12) 0.086(12) 0.011(8) 0.029(9) -0.020(9) -0.051(10)
C14 0.058(9) 0.067(12) 0.121(16) -0.049(11) 0.014(10) -0.003(8)
C15 0.056(8) 0.070(11) 0.045(9) 0.010(9) 0.002(7) -0.018(8)
C16 0.042(7) 0.035(10) 0.055(10) 0.006(9) 0.002(8) 0.013(7)
C17 0.094(10) 0.064(11) 0.026(8) -0.029(8) 0.012(7) -0.030(9)
C18 0.207(17) 0.138(17) 0.115(14) 0.013(14) 0.112(13) -0.020(14)
C20 0.136(12) 0.159(15) 0.096(12) 0.083(12) -0.072(10) -0.059(11)
C21 0.076(9) 0.144(14) 0.141(14) 0.071(13) 0.047(9) 0.018(11)
C22 0.110(13) 0.092(15) 0.081(13) 0.009(12) 0.010(11) 0.027(12)
C23 0.206(18) 0.141(17) 0.21(2) -0.104(16) -0.012(15) -0.107(15)
C24 0.200(18) 0.107(15) 0.130(17) -0.017(14) -0.060(14) 0.048(12)
C25 0.155(15) 0.133(17) 0.23(2) -0.011(18) 0.059(16) 0.069(13)
C26 0.077(8) 0.119(13) 0.032(8) 0.013(10) 0.027(7) 0.000(9)
C27 0.056(8) 0.053(11) 0.072(11) 0.043(10) -0.004(8) 0.002(8)
C28 0.044(7) 0.060(11) 0.053(9) -0.015(9) 0.015(7) -0.018(8)
C29 0.047(7) 0.027(8) 0.034(8) 0.008(7) -0.002(7) 0.011(7)
C30 0.089(10) 0.073(11) 0.049(10) -0.007(8) -0.008(8) -0.020(8)
C31 0.095(10) 0.028(9) 0.096(12) 0.003(8) -0.032(9) 0.027(7)
C32 0.044(7) 0.050(9) 0.063(10) -0.009(9) 0.016(7) -0.001(7)
C33 0.087(9) 0.087(11) 0.025(8) 0.009(8) -0.018(7) -0.067(8)
C34 0.097(13) 0.054(11) 0.054(12) 0.000(10) -0.020(10) 0.001(10)
C35 0.079(11) 0.046(11) 0.084(12) -0.001(9) 0.032(10) 0.009(9)
C36 0.049(8) 0.048(10) 0.015(8) -0.001(8) 0.003(7) 0.001(8)
C37 0.034(8) 0.067(11) 0.083(13) -0.028(10) -0.007(7) -0.015(7)
C38 0.048(7) 0.035(9) 0.007(7) -0.003(7) -0.016(6) 0.004(7)
C39 0.083(10) 0.084(13) 0.052(11) -0.006(9) 0.049(9) -0.005(9)
C40 0.062(9) 0.045(10) 0.064(12) -0.043(9) -0.015(8) -0.004(7)
C41 0.093(10) 0.068(12) 0.036(10) -0.016(9) 0.010(9) -0.062(9)
C42 0.060(8) 0.059(11) 0.043(9) 0.007(8) -0.026(7) -0.013(8)
C43 0.061(9) 0.134(14) 0.112(13) -0.012(12) -0.039(9) -0.016(10)
C44 0.107(10) 0.106(13) 0.094(12) 0.024(11) 0.036(9) 0.015(10)
C45 0.078(8) 0.093(11) 0.058(10) -0.046(9) 0.002(7) -0.033(8)
C46 0.075(8) 0.126(14) 0.051(9) 0.039(9) 0.016(7) -0.015(8)
C47 0.065(8) 0.032(9) 0.038(9) -0.024(8) -0.020(7) -0.005(7)
C48 0.061(9) 0.115(14) 0.139(15) -0.038(13) 0.004(10) -0.009(9)
C49 0.111(12) 0.095(15) 0.21(2) -0.030(13) -0.071(13) 0.031(10)
C50 0.222(18) 0.065(13) 0.171(18) -0.041(14) -0.078(14) 0.023(14)
S1 0.503(13) 0.277(10) 0.714(19) -0.336(12) 0.451(14) -0.327(10)
S2 0.121(3) 0.073(3) 0.103(4) -0.020(3) 0.019(3) -0.013(3)
Si1 0.105(3) 0.084(4) 0.069(3) -0.003(3) -0.001(3) -0.014(3)
Si2 0.046(2) 0.058(3) 0.071(3) 0.011(3) 0.005(2) -0.003(2)

loop_
_atom_type_symbol
_atom_type_description
_atom_type_scat_dispersion_real
_atom_type_scat_dispersion_imag
_atom_type_scat_source
C C 0.0033 0.0016 'International Tables Vol C Tables 4.2.6.8 and 6.1.1.4'
H H 0.0000 0.0000 'International Tables Vol C Tables 4.2.6.8 and 6.1.1.4'
O O 0.0106 0.0060 'International Tables Vol C Tables 4.2.6.8 and 6.1.1.4'
Si Si 0.0817 0.0704 'International Tables Vol C Tables 4.2.6.8 and 6.1.1.4'
S S 0.1246 0.1234 'International Tables Vol C Tables 4.2.6.8 and 6.1.1.4'

loop_
_geom_angle_atom_site_label_1
_geom_angle_atom_site_label_2
_geom_angle_atom_site_label_3
_geom_angle
C7 O1 C4 104.4(10)
C11 O4 C10 123.9(9)
C34 O5 C29 105.3(10)
C35 O8 C36 121.1(10)
C7 C2 C1 119.2(13)
C7 C2 C3 96.5(10)
C1 C2 C3 118.3(12)
C7 C2 C8 103.6(11)
C1 C2 C8 115.5(9)
C3 C2 C8 100.3(10)
C6 C3 C5 108.7(10)
C6 C3 C2 113.8(10)
C5 C3 C2 114.3(9)
C6 C3 C4 113.8(9)
C5 C3 C4 113.6(10)
C2 C3 C4 92.0(10)
C10 C4 O1 105.9(10)
C10 C4 C9 120.7(11)
O1 C4 C9 104.6(10)
C10 C4 C3 118.4(11)
O1 C4 C3 101.2(10)
C9 C4 C3 103.7(9)
O2 C7 O1 123.3(13)
O2 C7 C2 123.8(15)
O1 C7 C2 112.8(13)
C9 C8 C2 102.1(9)
C4 C9 C8 105.1(10)
O3 C10 O4 116.3(11)
O3 C10 C4 130.8(12)
O4 C10 C4 112.9(10)
C16 C11 O4 121.3(14)
C16 C11 C12 122.6(13)
O4 C11 C12 116.1(12)
C13 C12 C11 117.5(13)
C12 C13 C14 119.8(13)
C12 C13 Si1 119.4(11)
C14 C13 Si1 120.1(10)
C13 C14 C15 119.5(14)
C16 C15 C14 119.6(13)
C11 C16 C15 120.5(13)
C11 C16 C17 117.1(13)
C15 C16 C17 122.3(13)
C19 C17 C16 114.9(13)
C19 C17 S1 101.2(10)
C16 C17 S1 119.5(9)
C24 C22 C25 108.3(14)
C24 C22 C23 103.4(13)
C25 C22 C23 107.3(13)
C24 C22 Si1 118.0(13)
C25 C22 Si1 113.4(11)
C23 C22 Si1 105.5(10)
C26 C27 C34 120.1(11)
C26 C27 C32 115.6(10)
C34 C27 C32 98.2(11)
C26 C27 C28 121.2(12)
C34 C27 C28 96.7(10)
C32 C27 C28 100.7(10)
C30 C28 C29 113.3(9)
C30 C28 C31 109.2(11)
C29 C28 C31 116.9(11)
C30 C28 C27 111.6(11)
C29 C28 C27 93.3(10)
C31 C28 C27 111.6(9)
O5 C29 C35 109.4(10)
O5 C29 C28 103.6(9)
C35 C29 C28 119.9(10)
O5 C29 C33 104.2(9)
C35 C29 C33 112.0(10)
C28 C29 C33 106.3(9)
C27 C32 C33 105.8(9)
C29 C33 C32 98.8(8)
O6 C34 O5 123.8(16)
O6 C34 C27 125.2(16)
O5 C34 C27 110.9(12)
O7 C35 O8 124.7(14)
O7 C35 C29 123.7(14)
O8 C35 C29 110.4(12)
C37 C36 C41 121.8(14)
C37 C36 O8 119.6(12)
C41 C36 O8 118.5(13)
C36 C37 C38 127.7(13)
C37 C38 C39 110.1(11)
C37 C38 Si2 128.7(9)
C39 C38 Si2 121.0(10)
C40 C39 C38 122.9(12)
C39 C40 C41 120.4(13)
C36 C41 C40 117.0(12)
C36 C41 C42 127.7(13)
C40 C41 C42 115.2(12)
C43 C42 C41 114.2(11)
C43 C42 S2 108.1(9)
C41 C42 S2 112.5(8)
C48 C47 C50 105.6(10)
C48 C47 C49 104.6(10)
C50 C47 C49 102.5(10)
C48 C47 Si2 114.7(10)
C50 C47 Si2 117.1(9)
C49 C47 Si2 110.9(8)
C17 S1 C18 113.4(9)
C44 S2 C42 99.9(6)
C22 Si1 C20 115.5(8)
C22 Si1 C13 104.1(7)
C20 Si1 C13 109.1(6)
C22 Si1 C21 109.8(7)
C20 Si1 C21 110.2(6)
C13 Si1 C21 107.6(6)
C47 Si2 C46 111.2(6)
C47 Si2 C45 108.2(5)
C46 Si2 C45 110.6(5)
C47 Si2 C38 110.2(5)
C46 Si2 C38 109.1(5)
C45 Si2 C38 107.4(5)

loop_
_geom_bond_atom_site_label_1
_geom_bond_atom_site_label_2
_geom_bond_distance
O1 C7 1.298(15)
O1 C4 1.466(11)
O2 C7 1.265(14)
O3 C10 1.167(10)
O4 C11 1.359(11)
O4 C10 1.428(11)
O5 C34 1.313(14)
O5 C29 1.479(11)
O6 C34 1.183(13)
O7 C35 1.203(12)
O8 C35 1.287(13)
O8 C36 1.409(12)
C1 C2 1.479(14)
C2 C7 1.460(15)
C2 C3 1.547(14)
C2 C8 1.601(14)
C3 C6 1.525(12)
C3 C5 1.529(12)
C3 C4 1.555(15)
C4 C10 1.442(13)
C4 C9 1.481(13)
C8 C9 1.506(12)
C11 C16 1.326(13)
C11 C12 1.441(15)
C12 C13 1.366(14)
C13 C14 1.405(14)
C13 Si1 1.914(13)
C14 C15 1.434(14)
C15 C16 1.349(13)
C16 C17 1.488(14)
C17 C19 1.428(15)
C17 S1 1.586(11)
C18 S1 1.714(15)
C20 Si1 1.780(10)
C21 Si1 1.924(11)
C22 C24 1.396(14)
C22 C25 1.518(16)
C22 C23 1.716(17)
C22 Si1 1.763(15)
C26 C27 1.482(12)
C27 C34 1.545(16)
C27 C32 1.580(14)
C27 C28 1.586(14)
C28 C30 1.467(12)
C28 C29 1.512(13)
C28 C31 1.514(13)
C29 C35 1.505(14)
C29 C33 1.552(12)
C32 C33 1.586(12)
C36 C37 1.310(14)
C36 C41 1.341(13)
C37 C38 1.380(14)
C38 C39 1.433(13)
C38 Si2 1.860(11)
C39 C40 1.380(14)
C40 C41 1.384(14)
C41 C42 1.522(14)
C42 C43 1.512(12)
C42 S2 1.811(12)
C44 S2 1.776(9)
C45 Si2 1.834(10)
C46 Si2 1.829(9)
C47 C48 1.512(13)
C47 C50 1.558(15)
C47 C49 1.625(13)
C47 Si2 1.792(11)
